data_1569058
loop_
_publ_author_name
'Hsueh, Fang-Che'
'Rajeshkumar, Thayalan'
'Maron, Laurent'
'Scopelliti, Rosario'
'Sienkiewicz, Andrzej'
'Mazzanti, Marinella'

_publ_section_title
;
 Isolation and redox reactivity of cerium complexes in four redox states.
;
_journal_issue 22
_journal_name_full 'Chemical science'
_journal_page_first 6011
_journal_page_last 6021
_journal_paper_doi 10.1039/d3sc01478a
_journal_volume 14
_journal_year 2023
_chemical_formula_moiety 'C48 H69 Ce Cl O9 Si3'
_chemical_formula_sum 'C48 H69 Ce Cl O9 Si3'
_chemical_formula_weight 1049.87
_space_group_crystal_system triclinic
_space_group_IT_number 2
_space_group_name_Hall '-P 1'
_space_group_name_H-M_alt 'P -1'
_atom_sites_solution_hydrogens geom
_atom_sites_solution_primary dual
_audit_creation_date 2022-10-09
_audit_creation_method
;
Olex2 1.5
(compiled 2022.04.07 svn.rca3783a0 for OlexSys, GUI svn.r6498)
;
_audit_update_record
;
2023-02-01 deposited with the CCDC.	2023-05-05 downloaded from the CCDC.
;
_cell_angle_alpha 86.910(3)
_cell_angle_beta 69.976(3)
_cell_angle_gamma 85.916(3)
_cell_formula_units_Z 2
_cell_length_a 13.2982(5)
_cell_length_b 13.6413(4)
_cell_length_c 17.7827(6)
_cell_measurement_reflns_used 9270
_cell_measurement_temperature 140.00(10)
_cell_measurement_theta_max 72.1950
_cell_measurement_theta_min 3.4920
_cell_volume 3021.66(19)
_computing_cell_refinement 'CrysAlisPro 1.171.42.71a (Rigaku OD, 2022)'
_computing_data_collection 'CrysAlisPro 1.171.42.71a (Rigaku OD, 2022)'
_computing_data_reduction 'CrysAlisPro 1.171.42.71a (Rigaku OD, 2022)'
_computing_molecular_graphics 'Olex2 1.5 (Dolomanov et al., 2009)'
_computing_publication_material 'Olex2 1.5 (Dolomanov et al., 2009)'
_computing_structure_refinement 'SHELXL 2018/3 (Sheldrick, 2015)'
_computing_structure_solution 'SHELXT  (Sheldrick, 2015)'
_diffrn_ambient_environment N~2~
_diffrn_ambient_temperature 140.00(10)
_diffrn_detector 'CCD plate'
_diffrn_detector_area_resol_mean 10.2665
_diffrn_detector_type Atlas
_diffrn_measured_fraction_theta_full 0.998
_diffrn_measured_fraction_theta_max 0.965
_diffrn_measurement_details
;
List of Runs (angles in degrees, time in seconds):

  # Type    Start    End  Width  t~exp~   \w     \q     \k     \f   Frames
#--------------------------------------------------------------------------
  1  \w    -85.00 -14.00   1.00   10.00    --  -43.01 125.00-180.00   71
  2  \w   -117.00 -29.00   1.00   10.00    --  -43.01 -37.00 -60.00   88
  3  \w    -83.00 -49.00   1.00   10.00    --  -43.01 125.00   0.00   34
  4  \w   -115.00 -79.00   1.00   10.00    --  -43.01-142.00  23.00   36
  5  \w   -117.00 -19.00   1.00   10.00    --  -43.01 -37.00  30.00   98
  6  \w     68.00 109.00   1.00   40.00    --  103.49-111.00 -60.00   41
  7  \w    102.00 132.00   1.00   40.00    --  103.49 -30.00  60.00   30
  8  \w     30.00  99.00   1.00   40.00    --  103.49 -94.00-180.00   69
  9  \w    104.00 158.00   1.00   40.00    --  103.49 111.00 150.00   54
 10  \w     29.00  85.00   1.00   40.00    --  103.49 -30.00  60.00   56
 11  \w     30.00 113.00   1.00   40.00    --  103.49 -45.00-180.00   83
 12  \w     59.00  94.00   1.00   40.00    --  103.49 -94.00   0.00   35
 13  \w     34.00 107.00   1.00   40.00    --  103.49-111.00 120.00   73
 14  \w     79.00 166.00   1.00   40.00    --  103.49  30.00 -30.00   87
 15  \w    152.00 177.00   1.00   40.00    --  103.49 111.00-120.00   25
 16  \w    105.00 175.00   1.00   40.00    --  103.49 111.00-180.00   70
 17  \w     78.00 165.00   1.00   40.00    --  103.49  45.00-120.00   87
 18  \w     77.00 109.00   1.00   40.00    --  103.49-111.00-120.00   32
 19  \w     82.00 109.00   1.00   40.00    --  103.49-111.00  60.00   27
 20  \w     61.00 123.00   1.00   40.00    --  103.49 -45.00-120.00   62
;
_diffrn_measurement_device 'four-circle diffractometer'
_diffrn_measurement_device_type 'SuperNova, Dual, Cu at home/near, Atlas'
_diffrn_measurement_method '\w scans'
_diffrn_orient_matrix_type 'CrysAlisPro convention (1999,Acta A55,543-557)'
_diffrn_orient_matrix_UB_11 -0.0862919000
_diffrn_orient_matrix_UB_12 0.0674411000
_diffrn_orient_matrix_UB_13 0.0582021000
_diffrn_orient_matrix_UB_21 0.0101906000
_diffrn_orient_matrix_UB_22 -0.0639346000
_diffrn_orient_matrix_UB_23 0.0714135000
_diffrn_orient_matrix_UB_31 0.0877563000
_diffrn_orient_matrix_UB_32 0.0647750000
_diffrn_orient_matrix_UB_33 0.0048073000
_diffrn_radiation_monochromator mirror
_diffrn_radiation_probe x-ray
_diffrn_radiation_type 'Cu K\a'
_diffrn_radiation_wavelength 1.54184
_diffrn_reflns_av_R_equivalents 0.0448
_diffrn_reflns_av_unetI/netI 0.0588
_diffrn_reflns_Laue_measured_fraction_full 0.998
_diffrn_reflns_Laue_measured_fraction_max 0.965
_diffrn_reflns_limit_h_max 16
_diffrn_reflns_limit_h_min -13
_diffrn_reflns_limit_k_max 16
_diffrn_reflns_limit_k_min -15
_diffrn_reflns_limit_l_max 21
_diffrn_reflns_limit_l_min -17
_diffrn_reflns_number 22630
_diffrn_reflns_point_group_measured_fraction_full 0.998
_diffrn_reflns_point_group_measured_fraction_max 0.965
_diffrn_reflns_theta_full 67.684
_diffrn_reflns_theta_max 72.832
_diffrn_reflns_theta_min 3.250
_diffrn_source 'micro-focus sealed X-ray tube'
_diffrn_source_type 'SuperNova (Cu) X-ray Source'
_exptl_absorpt_coefficient_mu 7.145
_exptl_absorpt_correction_T_max 0.622
_exptl_absorpt_correction_T_min 0.343
_exptl_absorpt_correction_type analytical
_exptl_absorpt_process_details
;
CrysAlisPro 1.171.42.71a (Rigaku Oxford Diffraction, 2022)
Analytical numeric absorption correction using a multifaceted crystal
model based on expressions derived by R.C. Clark & J.S. Reid.
(Clark, R. C. & Reid, J. S. (1995). Acta Cryst. A51, 887-897)
Empirical absorption correction using spherical harmonics,
implemented in SCALE3 ABSPACK scaling algorithm.
;
_exptl_crystal_colour 'clear dark yellow'
_exptl_crystal_density_diffrn 1.154
_exptl_crystal_description plate
_exptl_crystal_F_000 1092
_exptl_crystal_size_max 0.247
_exptl_crystal_size_mid 0.145
_exptl_crystal_size_min 0.107
_refine_diff_density_max 2.585
_refine_diff_density_min -0.807
_refine_diff_density_rms 0.110
_refine_ls_extinction_method none
_refine_ls_goodness_of_fit_ref 1.022
_refine_ls_hydrogen_treatment constr
_refine_ls_matrix_type full
_refine_ls_number_parameters 701
_refine_ls_number_reflns 11626
_refine_ls_number_restraints 915
_refine_ls_restrained_S_all 1.014
_refine_ls_R_factor_all 0.0730
_refine_ls_R_factor_gt 0.0584
_refine_ls_shift/su_max 0.002
_refine_ls_shift/su_mean 0.000
_refine_ls_structure_factor_coef Fsqd
_refine_ls_weighting_details 'w=1/[\s^2^(Fo^2^)+(0.1068P)^2^] where P=(Fo^2^+2Fc^2^)/3'
_refine_ls_weighting_scheme calc
_refine_ls_wR_factor_gt 0.1513
_refine_ls_wR_factor_ref 0.1636
_reflns_Friedel_coverage 0.000
_reflns_number_gt 9353
_reflns_number_total 11626
_reflns_threshold_expression 'I > 2\s(I)'
_cod_data_source_file d3sc01478a2.cif
_cod_data_source_block ah478
_cod_depositor_comments 'Adding full bibliography for 1569056--1569065.cif.'
_cod_original_cell_volume 3021.68(19)
_cod_database_code 1569058
_shelx_shelxl_version_number 2018/3
_chemical_oxdiff_formula 'C58.5 H80.5 O9 Si3 Cl1 Ce1'
_shelx_space_group_comment
;
The symmetry employed for this shelxl refinement is uniquely defined
by the following loop, which should always be used as a source of
symmetry information in preference to the above space-group names.
They are only intended as comments.
;
_shelx_estimated_absorpt_t_max 0.515
_shelx_estimated_absorpt_t_min 0.271
_olex2_refinement_description
;
1. Fixed Uiso
 At 1.2 times of:
  All C(H) groups
 At 1.5 times of:
  All C(H,H,H) groups
2. Restrained distances
 C59-C54 \\sim C58-C54 \\sim C60-C54 \\sim C55-C54 \\sim C56-C54 \\sim C57-C54
 with sigma of 0.02
 C59-C55 \\sim C57-C58 \\sim C60-C56
 with sigma of 0.02
 C22-C19 \\sim C19-C23
 with sigma of 0.02
 C19-C21 \\sim C17-C18 \\sim C17-C20 \\sim C21-C22 \\sim C23-C21
 with sigma of 0.02
 C19-C18 \\sim C20-C22 \\sim C23-C24
 with sigma of 0.02
 C17-C18 \\sim C21-C22 \\sim C23-C21 \\sim C24-C21 \\sim C17-C20 \\sim C19-C17
 with sigma of 0.02
 O3-C17 \\sim O3-C21
 with sigma of 0.02
 C37-C31 \\sim C36-C31 \\sim C35-C31 \\sim C34-C31 \\sim C33-C31 \\sim C32-C31
 with sigma of 0.02
 C49-C48 \\sim C50-C48 \\sim C52-C48 \\sim C51-C48 \\sim C53-C48
 with sigma of 0.02
 C50-C52 \\sim C51-C53
 with sigma of 0.02
3. Uiso/Uaniso restraints and constraints
C17 \\sim C18 \\sim C19 \\sim C20 \\sim C21 \\sim C22 \\sim C23 \\sim C24 \\sim
C31 \\sim C32 \\sim C33 \\sim C34 \\sim C35 \\sim C36 \\sim C37: within 2A with
sigma of 0.02 and sigma for terminal atoms of 0.04 within 2A
C54 \\sim C55 \\sim C56 \\sim C57 \\sim C58 \\sim C59 \\sim C60: within 2A with
sigma of 0.01 and sigma for terminal atoms of 0.02 within 2A
Uanis(C50) \\sim Ueq, Uanis(C16) \\sim Ueq, Uanis(C52) \\sim Ueq: with sigma of
0.01 and sigma for terminal atoms of 0.02
4. Rigid body (RIGU) restrains
 All non-hydrogen atoms
 with sigma for 1-2 distances of 0.001 and sigma for 1-3 distances of 0.001
5. Others
 Sof(C55)=Sof(H55A)=Sof(H55B)=Sof(H55C)=Sof(C57)=Sof(H57A)=Sof(H57B)=Sof(H57C)=
 Sof(C59)=Sof(H59A)=Sof(H59B)=Sof(H59C)=1-FVAR(1)
 Sof(C56)=Sof(H56A)=Sof(H56B)=Sof(H56C)=Sof(C58)=Sof(H58A)=Sof(H58B)=Sof(H58C)=
 Sof(C60)=Sof(H60A)=Sof(H60B)=Sof(H60C)=FVAR(1)
 Sof(C32)=Sof(H32A)=Sof(H32B)=Sof(H32C)=Sof(C34)=Sof(H34A)=Sof(H34B)=Sof(H34C)=
 Sof(C36)=Sof(H36A)=Sof(H36B)=Sof(H36C)=1-FVAR(2)
 Sof(C33)=Sof(H33A)=Sof(H33B)=Sof(H33C)=Sof(C35)=Sof(H35A)=Sof(H35B)=Sof(H35C)=
 Sof(C37)=Sof(H37A)=Sof(H37B)=Sof(H37C)=FVAR(2)
 Sof(C22)=Sof(H22A)=Sof(H22B)=Sof(H22C)=Sof(C23)=Sof(H23A)=Sof(H23B)=Sof(H23C)=
 1-FVAR(3)
 Sof(C18)=Sof(H18A)=Sof(H18B)=Sof(H18C)=Sof(C20)=Sof(H20A)=Sof(H20B)=Sof(H20C)=
 FVAR(3)
 Sof(C21)=Sof(C24)=Sof(H24A)=Sof(H24B)=Sof(H24C)=1-FVAR(4)
 Sof(C17)=Sof(C19)=Sof(H19A)=Sof(H19B)=Sof(H19C)=FVAR(4)
 Sof(C51)=Sof(H51A)=Sof(H51B)=Sof(H51C)=Sof(C53)=Sof(H53A)=Sof(H53B)=Sof(H53C)=
 1-FVAR(5)
 Sof(C50)=Sof(H50A)=Sof(H50B)=Sof(H50C)=Sof(C52)=Sof(H52A)=Sof(H52B)=Sof(H52C)=
 FVAR(5)
6.a Aromatic/amide H refined with riding coordinates:
 C2(H2), C4(H4), C6(H6), C9(H9), C10(H10), C11(H11), C12(H12), C27(H27),
 C28(H28), C29(H29), C30(H30), C44(H44), C45(H45), C46(H46), C47(H47)
6.b Idealised Me refined as rotating group:
 C14(H14A,H14B,H14C), C15(H15A,H15B,H15C), C16(H16A,H16B,H16C), C18(H18A,H18B,
 H18C), C19(H19A,H19B,H19C), C20(H20A,H20B,H20C), C22(H22A,H22B,H22C), C23(H23A,
 H23B,H23C), C24(H24A,H24B,H24C), C32(H32A,H32B,H32C), C33(H33A,H33B,H33C),
 C34(H34A,H34B,H34C), C35(H35A,H35B,H35C), C36(H36A,H36B,H36C), C37(H37A,H37B,
 H37C), C39(H39A,H39B,H39C), C40(H40A,H40B,H40C), C41(H41A,H41B,H41C), C49(H49A,
 H49B,H49C), C50(H50A,H50B,H50C), C51(H51A,H51B,H51C), C52(H52A,H52B,H52C),
 C53(H53A,H53B,H53C), C55(H55A,H55B,H55C), C56(H56A,H56B,H56C), C57(H57A,H57B,
 H57C), C58(H58A,H58B,H58C), C59(H59A,H59B,H59C), C60(H60A,H60B,H60C)
;
_smtbx_masks_special_details
;
A solvent mask was calculated and 120 electrons were 
found in a volume of 655\%A^3^ in 1 void per unit cell. 
This is consistent with the presence of 
1.2[C7H8] per Asymmetric Unit 
which account for 120 electrons 
per unit cell.
;
_smtbx_masks_void_probe_radius 1.2
_smtbx_masks_void_truncation_radius 1.2
_olex2_submission_special_instructions 'No special instructions were received'
_oxdiff_exptl_absorpt_empirical_details
;
Empirical correction (ABSPACK) includes:
- Absorption correction using spherical harmonics
- Frame scaling
- Detector area scaling
- B-factor correction
;
_oxdiff_exptl_absorpt_empirical_full_max 2.370
_oxdiff_exptl_absorpt_empirical_full_min 0.635

loop_
_space_group_symop_operation_xyz
'x, y, z'
'-x, -y, -z'

loop_
_atom_site_label
_atom_site_type_symbol
_atom_site_fract_x
_atom_site_fract_y
_atom_site_fract_z
_atom_site_U_iso_or_equiv
_atom_site_adp_type
_atom_site_occupancy
_atom_site_site_symmetry_order
_atom_site_calc_flag
_atom_site_refinement_flags_posn
_atom_site_refinement_flags_adp
_atom_site_refinement_flags_occupancy
_atom_site_disorder_assembly
_atom_site_disorder_group
Ce1 Ce 0.34433(2) 0.58033(2) 0.76902(2) 0.04505(11) Uani 1 1 d . . . . .
Cl1 Cl 0.26014(14) 0.61823(12) 0.91844(9) 0.0696(4) Uani 1 1 d . . . . .
Si1 Si 0.62458(13) 0.62107(11) 0.73474(9) 0.0527(3) Uani 1 1 d . . . . .
Si2 Si 0.26526(12) 0.32776(10) 0.77881(8) 0.0461(3) Uani 1 1 d . . . . .
Si05 Si 0.21022(13) 0.76769(11) 0.67716(10) 0.0567(4) Uani 1 1 d . . . . .
O1 O 0.4956(3) 0.6138(3) 0.7705(2) 0.0548(8) Uani 1 1 d . . . . .
O2 O 0.6615(3) 0.7145(3) 0.6735(2) 0.0574(8) Uani 1 1 d . . . . .
O3 O 0.6789(4) 0.6267(4) 0.8031(3) 0.0677(11) Uani 1 1 d D . . . .
O4 O 0.2856(3) 0.4387(3) 0.7963(2) 0.0533(8) Uani 1 1 d . . . . .
O5 O 0.3722(3) 0.2553(3) 0.7604(2) 0.0517(7) Uani 1 1 d . . . . .
O6 O 0.1710(3) 0.2788(3) 0.8514(2) 0.0560(8) Uani 1 1 d . . . . .
O7 O 0.2515(3) 0.6945(3) 0.7366(2) 0.0551(8) Uani 1 1 d . . . . .
O8 O 0.1317(3) 0.7174(3) 0.6404(3) 0.0632(9) Uani 1 1 d . . . . .
O9 O 0.1495(5) 0.8682(4) 0.7198(3) 0.0856(13) Uani 1 1 d . . . . .
C1 C 0.5319(4) 0.4959(3) 0.6209(3) 0.0406(8) Uani 1 1 d . . . . .
C2 C 0.4489(4) 0.4340(3) 0.6301(3) 0.0389(8) Uani 1 1 d . . . . .
H2 H 0.456259 0.367214 0.646324 0.047 Uiso 1 1 calc R U . . .
C3 C 0.3551(4) 0.4684(3) 0.6159(3) 0.0380(8) Uani 1 1 d . . . . .
C4 C 0.3440(4) 0.5671(3) 0.5925(3) 0.0416(9) Uani 1 1 d . . . . .
H4 H 0.280377 0.591114 0.583096 0.050 Uiso 1 1 calc R U . . .
C5 C 0.4272(4) 0.6317(3) 0.5827(3) 0.0406(8) Uani 1 1 d . . . . .
C6 C 0.5186(4) 0.5950(3) 0.5970(3) 0.0415(9) Uani 1 1 d . . . . .
H6 H 0.574536 0.637816 0.590408 0.050 Uiso 1 1 calc R U . . .
C7 C 0.6332(4) 0.4585(4) 0.6317(3) 0.0458(9) Uani 1 1 d . . . . .
C8 C 0.6839(4) 0.5099(4) 0.6744(3) 0.0504(9) Uani 1 1 d . . . . .
C9 C 0.7832(5) 0.4702(5) 0.6757(5) 0.0691(15) Uani 1 1 d . . . . .
H9 H 0.818978 0.503400 0.703922 0.083 Uiso 1 1 calc R U . . .
C10 C 0.8308(6) 0.3859(5) 0.6382(6) 0.0798(18) Uani 1 1 d . . . . .
H10 H 0.898902 0.362110 0.639907 0.096 Uiso 1 1 calc R U . . .
C11 C 0.7793(5) 0.3344(5) 0.5971(5) 0.0731(16) Uani 1 1 d . . . . .
H11 H 0.811631 0.275362 0.571127 0.088 Uiso 1 1 calc R U . . .
C12 C 0.6811(4) 0.3709(4) 0.5951(4) 0.0526(10) Uani 1 1 d . . . . .
H12 H 0.645069 0.335694 0.568231 0.063 Uiso 1 1 calc R U . . .
C13 C 0.6438(6) 0.8211(5) 0.6812(5) 0.0732(14) Uani 1 1 d . . . . .
C14 C 0.5300(7) 0.8517(6) 0.6864(6) 0.090(2) Uani 1 1 d . . . . .
H14A H 0.515520 0.825911 0.640965 0.135 Uiso 1 1 calc R U . . .
H14B H 0.520873 0.923641 0.685039 0.135 Uiso 1 1 calc R U . . .
H14C H 0.479888 0.825419 0.736544 0.135 Uiso 1 1 calc R U . . .
C15 C 0.7185(7) 0.8626(6) 0.6015(6) 0.092(2) Uani 1 1 d . . . . .
H15A H 0.791762 0.834979 0.591971 0.139 Uiso 1 1 calc R U . . .
H15B H 0.717242 0.934354 0.603579 0.139 Uiso 1 1 calc R U . . .
H15C H 0.694454 0.845069 0.557953 0.139 Uiso 1 1 calc R U . . .
C16 C 0.6662(11) 0.8523(7) 0.7519(7) 0.122(3) Uani 1 1 d . U . . .
H16A H 0.609960 0.830766 0.800830 0.182 Uiso 1 1 calc R U . . .
H16B H 0.667864 0.924088 0.750416 0.182 Uiso 1 1 calc R U . . .
H16C H 0.735791 0.822669 0.751462 0.182 Uiso 1 1 calc R U . . .
C17 C 0.6414(9) 0.6051(10) 0.8890(6) 0.069(2) Uani 0.573(16) 1 d D U P A 1
C18 C 0.5469(11) 0.6703(12) 0.9364(8) 0.075(3) Uani 0.549(15) 1 d D U P A 1
H18A H 0.567118 0.738741 0.929945 0.113 Uiso 0.549(15) 1 calc R U P A 1
H18B H 0.525143 0.649980 0.993158 0.113 Uiso 0.549(15) 1 calc R U P A 1
H18C H 0.487083 0.664471 0.916899 0.113 Uiso 0.549(15) 1 calc R U P A 1
C19 C 0.7406(10) 0.6174(13) 0.9102(8) 0.085(4) Uani 0.573(16) 1 d D U P A 1
H19A H 0.801331 0.578871 0.874207 0.127 Uiso 0.573(16) 1 calc R U P A 1
H19B H 0.728052 0.594219 0.965670 0.127 Uiso 0.573(16) 1 calc R U P A 1
H19C H 0.756605 0.686957 0.904626 0.127 Uiso 0.573(16) 1 calc R U P A 1
C20 C 0.6155(16) 0.4981(12) 0.8988(12) 0.076(3) Uani 0.549(15) 1 d D U P A 1
H20A H 0.547626 0.491193 0.889945 0.113 Uiso 0.549(15) 1 calc R U P A 1
H20B H 0.609217 0.474166 0.953105 0.113 Uiso 0.549(15) 1 calc R U P A 1
H20C H 0.672943 0.459605 0.859763 0.113 Uiso 0.549(15) 1 calc R U P A 1
C21 C 0.6713(12) 0.5638(12) 0.8755(8) 0.070(3) Uani 0.427(16) 1 d D U P A 2
C22 C 0.6152(19) 0.6362(15) 0.9393(11) 0.093(4) Uani 0.451(15) 1 d D U P A 2
H22A H 0.658590 0.693363 0.932013 0.140 Uiso 0.451(15) 1 calc R U P A 2
H22B H 0.605369 0.604990 0.992115 0.140 Uiso 0.451(15) 1 calc R U P A 2
H22C H 0.545119 0.657355 0.935457 0.140 Uiso 0.451(15) 1 calc R U P A 2
C23 C 0.7789(12) 0.5298(16) 0.8821(11) 0.083(4) Uani 0.451(15) 1 d D U P A 2
H23A H 0.816757 0.484851 0.838970 0.125 Uiso 0.451(15) 1 calc R U P A 2
H23B H 0.768019 0.495782 0.933995 0.125 Uiso 0.451(15) 1 calc R U P A 2
H23C H 0.821615 0.586911 0.877612 0.125 Uiso 0.451(15) 1 calc R U P A 2
C24 C 0.6024(19) 0.4775(18) 0.8847(17) 0.079(4) Uani 0.427(16) 1 d D U P A 2
H24A H 0.530489 0.501380 0.886272 0.118 Uiso 0.427(16) 1 calc R U P A 2
H24B H 0.597423 0.440672 0.934657 0.118 Uiso 0.427(16) 1 calc R U P A 2
H24C H 0.634600 0.434311 0.839335 0.118 Uiso 0.427(16) 1 calc R U P A 2
C25 C 0.2698(4) 0.3998(3) 0.6204(3) 0.0413(9) Uani 1 1 d . . . . .
C26 C 0.2320(4) 0.3321(3) 0.6847(3) 0.0425(9) Uani 1 1 d . . . . .
C27 C 0.1567(4) 0.2670(4) 0.6796(3) 0.0511(11) Uani 1 1 d . . . . .
H27 H 0.128397 0.220943 0.722450 0.061 Uiso 1 1 calc R U . . .
C28 C 0.1229(4) 0.2686(4) 0.6138(4) 0.0529(11) Uani 1 1 d . . . . .
H28 H 0.073359 0.222939 0.611574 0.063 Uiso 1 1 calc R U . . .
C29 C 0.1608(5) 0.3357(4) 0.5521(4) 0.0551(12) Uani 1 1 d . . . . .
H29 H 0.137731 0.336726 0.507005 0.066 Uiso 1 1 calc R U . . .
C30 C 0.2326(4) 0.4019(4) 0.5558(3) 0.0474(10) Uani 1 1 d . . . . .
H30 H 0.257122 0.449703 0.513652 0.057 Uiso 1 1 calc R U . . .
C31 C 0.4355(5) 0.2157(4) 0.8077(4) 0.0639(12) Uani 1 1 d D U . . .
C32 C 0.432(2) 0.2665(17) 0.8792(12) 0.082(5) Uani 0.324(11) 1 d D U P B 2
H32A H 0.460451 0.331689 0.863430 0.123 Uiso 0.324(11) 1 calc R U P B 2
H32B H 0.475566 0.228181 0.906200 0.123 Uiso 0.324(11) 1 calc R U P B 2
H32C H 0.357731 0.273641 0.915628 0.123 Uiso 0.324(11) 1 calc R U P B 2
C33 C 0.4828(9) 0.3082(7) 0.8288(6) 0.066(2) Uani 0.676(11) 1 d D U P B 1
H33A H 0.522285 0.343919 0.779352 0.099 Uiso 0.676(11) 1 calc R U P B 1
H33B H 0.531441 0.287242 0.858117 0.099 Uiso 0.676(11) 1 calc R U P B 1
H33C H 0.424247 0.351355 0.862163 0.099 Uiso 0.676(11) 1 calc R U P B 1
C34 C 0.5490(14) 0.1903(19) 0.7489(14) 0.074(4) Uani 0.324(11) 1 d D U P B 2
H34A H 0.544121 0.150630 0.706072 0.111 Uiso 0.324(11) 1 calc R U P B 2
H34B H 0.591206 0.153064 0.777545 0.111 Uiso 0.324(11) 1 calc R U P B 2
H34C H 0.583825 0.251148 0.725669 0.111 Uiso 0.324(11) 1 calc R U P B 2
C35 C 0.5191(10) 0.1489(10) 0.7579(8) 0.077(2) Uani 0.676(11) 1 d D U P B 1
H35A H 0.486160 0.094496 0.742900 0.115 Uiso 0.676(11) 1 calc R U P B 1
H35B H 0.565286 0.122784 0.787825 0.115 Uiso 0.676(11) 1 calc R U P B 1
H35C H 0.561978 0.184396 0.709453 0.115 Uiso 0.676(11) 1 calc R U P B 1
C36 C 0.3994(18) 0.1090(12) 0.8295(15) 0.072(4) Uani 0.324(11) 1 d D U P B 2
H36A H 0.321720 0.110512 0.857126 0.108 Uiso 0.324(11) 1 calc R U P B 2
H36B H 0.435837 0.077400 0.864709 0.108 Uiso 0.324(11) 1 calc R U P B 2
H36C H 0.418028 0.071829 0.780515 0.108 Uiso 0.324(11) 1 calc R U P B 2
C37 C 0.3649(9) 0.1739(9) 0.8881(6) 0.080(3) Uani 0.676(11) 1 d D U P B 1
H37A H 0.318156 0.226873 0.919333 0.120 Uiso 0.676(11) 1 calc R U P B 1
H37B H 0.410213 0.143864 0.917494 0.120 Uiso 0.676(11) 1 calc R U P B 1
H37C H 0.320986 0.123966 0.879287 0.120 Uiso 0.676(11) 1 calc R U P B 1
C38 C 0.0715(6) 0.3161(5) 0.9103(4) 0.0672(12) Uani 1 1 d . . . . .
C39 C 0.0977(9) 0.3543(7) 0.9789(5) 0.097(2) Uani 1 1 d . . . . .
H39A H 0.141944 0.304368 0.996836 0.146 Uiso 1 1 calc R U . . .
H39B H 0.031112 0.369243 1.023253 0.146 Uiso 1 1 calc R U . . .
H39C H 0.137010 0.414200 0.961284 0.146 Uiso 1 1 calc R U . . .
C40 C 0.0043(6) 0.2265(5) 0.9372(5) 0.0773(18) Uani 1 1 d . . . . .
H40A H -0.007735 0.200073 0.891007 0.116 Uiso 1 1 calc R U . . .
H40B H -0.064850 0.245638 0.977421 0.116 Uiso 1 1 calc R U . . .
H40C H 0.042192 0.176125 0.960479 0.116 Uiso 1 1 calc R U . . .
C41 C 0.0162(8) 0.3949(6) 0.8749(5) 0.091(2) Uani 1 1 d . . . . .
H41A H 0.063022 0.449853 0.855114 0.137 Uiso 1 1 calc R U . . .
H41B H -0.050519 0.418046 0.915876 0.137 Uiso 1 1 calc R U . . .
H41C H -0.000095 0.368674 0.830413 0.137 Uiso 1 1 calc R U . . .
C42 C 0.4186(4) 0.7348(3) 0.5531(3) 0.0444(8) Uani 1 1 d . . . . .
C43 C 0.3281(4) 0.7985(4) 0.5862(4) 0.0517(9) Uani 1 1 d . . . . .
C44 C 0.3288(5) 0.8927(4) 0.5501(4) 0.0631(13) Uani 1 1 d . . . . .
H44 H 0.268192 0.936921 0.571112 0.076 Uiso 1 1 calc R U . . .
C45 C 0.4132(5) 0.9236(4) 0.4859(4) 0.0650(13) Uani 1 1 d . . . . .
H45 H 0.410397 0.987736 0.462795 0.078 Uiso 1 1 calc R U . . .
C46 C 0.5026(5) 0.8604(4) 0.4550(4) 0.0575(11) Uani 1 1 d . . . . .
H46 H 0.561931 0.881044 0.410816 0.069 Uiso 1 1 calc R U . . .
C47 C 0.5051(5) 0.7676(4) 0.4888(3) 0.0485(9) Uani 1 1 d . . . . .
H47 H 0.567102 0.724876 0.467928 0.058 Uiso 1 1 calc R U . . .
C48 C 0.0277(5) 0.6764(5) 0.6755(4) 0.0753(15) Uani 1 1 d D . . . .
C49 C 0.0391(6) 0.5807(5) 0.7169(5) 0.0775(18) Uani 1 1 d D . . . .
H49A H 0.082994 0.533537 0.677546 0.116 Uiso 1 1 calc R U . . .
H49B H -0.031932 0.555467 0.744131 0.116 Uiso 1 1 calc R U . . .
H49C H 0.073746 0.590108 0.756382 0.116 Uiso 1 1 calc R U . . .
C50 C 0.0131(19) 0.636(2) 0.5994(11) 0.086(4) Uani 0.39(2) 1 d D U P C 1
H50A H 0.029157 0.686581 0.556488 0.128 Uiso 0.39(2) 1 calc R U P C 1
H50B H -0.061010 0.617384 0.612408 0.128 Uiso 0.39(2) 1 calc R U P C 1
H50C H 0.062040 0.577833 0.581592 0.128 Uiso 0.39(2) 1 calc R U P C 1
C51 C -0.0226(11) 0.6846(14) 0.6148(9) 0.081(3) Uani 0.61(2) 1 d D . P C 2
H51A H -0.015798 0.751153 0.590618 0.122 Uiso 0.61(2) 1 calc R U P C 2
H51B H -0.098592 0.671439 0.639341 0.122 Uiso 0.61(2) 1 calc R U P C 2
H51C H 0.012693 0.636742 0.573389 0.122 Uiso 0.61(2) 1 calc R U P C 2
C52 C -0.0646(13) 0.7489(13) 0.7075(17) 0.086(5) Uani 0.39(2) 1 d D U P C 1
H52A H -0.080779 0.754593 0.765185 0.129 Uiso 0.39(2) 1 calc R U P C 1
H52B H -0.127371 0.726760 0.697679 0.129 Uiso 0.39(2) 1 calc R U P C 1
H52C H -0.046311 0.813146 0.680599 0.129 Uiso 0.39(2) 1 calc R U P C 1
C53 C -0.0366(12) 0.7427(10) 0.7465(10) 0.088(3) Uani 0.61(2) 1 d D . P C 2
H53A H -0.004332 0.734704 0.788533 0.131 Uiso 0.61(2) 1 calc R U P C 2
H53B H -0.111037 0.723660 0.767989 0.131 Uiso 0.61(2) 1 calc R U P C 2
H53C H -0.035008 0.811639 0.727600 0.131 Uiso 0.61(2) 1 calc R U P C 2
C54 C 0.1544(10) 0.9291(7) 0.7820(6) 0.120(2) Uani 1 1 d D U . . .
C55 C 0.0568(18) 0.9993(14) 0.7928(15) 0.133(5) Uani 0.531(11) 1 d D U P D 2
H55A H 0.040029 1.004310 0.743077 0.199 Uiso 0.531(11) 1 calc R U P D 2
H55B H 0.071899 1.064425 0.805649 0.199 Uiso 0.531(11) 1 calc R U P D 2
H55C H -0.004560 0.974541 0.836454 0.199 Uiso 0.531(11) 1 calc R U P D 2
C56 C 0.143(3) 1.0367(11) 0.7634(16) 0.136(5) Uani 0.469(11) 1 d D U P D 1
H56A H 0.206131 1.056511 0.719212 0.204 Uiso 0.469(11) 1 calc R U P D 1
H56B H 0.135075 1.073854 0.810882 0.204 Uiso 0.469(11) 1 calc R U P D 1
H56C H 0.078754 1.050149 0.748038 0.204 Uiso 0.469(11) 1 calc R U P D 1
C57 C 0.2421(18) 1.0024(15) 0.7395(13) 0.124(4) Uani 0.531(11) 1 d D U P D 2
H57A H 0.312906 0.967703 0.724745 0.187 Uiso 0.531(11) 1 calc R U P D 2
H57B H 0.238461 1.055151 0.775830 0.187 Uiso 0.531(11) 1 calc R U P D 2
H57C H 0.230266 1.030663 0.691182 0.187 Uiso 0.531(11) 1 calc R U P D 2
C58 C 0.2730(16) 0.9253(18) 0.7735(15) 0.125(4) Uani 0.469(11) 1 d D U P D 1
H58A H 0.294504 0.859576 0.789632 0.187 Uiso 0.469(11) 1 calc R U P D 1
H58B H 0.284332 0.974192 0.807757 0.187 Uiso 0.469(11) 1 calc R U P D 1
H58C H 0.316110 0.939701 0.717567 0.187 Uiso 0.469(11) 1 calc R U P D 1
C59 C 0.202(2) 0.8840(14) 0.8414(12) 0.127(4) Uani 0.531(11) 1 d D U P D 2
H59A H 0.154794 0.834363 0.874534 0.190 Uiso 0.531(11) 1 calc R U P D 2
H59B H 0.209051 0.935067 0.875566 0.190 Uiso 0.531(11) 1 calc R U P D 2
H59C H 0.272467 0.852830 0.813119 0.190 Uiso 0.531(11) 1 calc R U P D 2
C60 C 0.089(2) 0.8742(15) 0.8596(12) 0.130(5) Uani 0.469(11) 1 d D U P D 1
H60A H 0.012187 0.883381 0.866824 0.194 Uiso 0.469(11) 1 calc R U P D 1
H60B H 0.101773 0.900427 0.905421 0.194 Uiso 0.469(11) 1 calc R U P D 1
H60C H 0.110295 0.803936 0.855752 0.194 Uiso 0.469(11) 1 calc R U P D 1

loop_
_atom_site_aniso_label
_atom_site_aniso_U_11
_atom_site_aniso_U_22
_atom_site_aniso_U_33
_atom_site_aniso_U_23
_atom_site_aniso_U_13
_atom_site_aniso_U_12
Ce1 0.06263(18) 0.03398(15) 0.04700(16) 0.00217(10) -0.02842(12) -0.01094(10)
Cl1 0.0909(10) 0.0658(9) 0.0521(7) -0.0095(6) -0.0219(7) -0.0118(7)
Si1 0.0702(8) 0.0517(8) 0.0521(8) 0.0078(6) -0.0381(7) -0.0257(6)
Si2 0.0677(8) 0.0345(6) 0.0425(7) 0.0045(5) -0.0262(6) -0.0121(5)
Si05 0.0648(9) 0.0384(7) 0.0649(9) 0.0080(6) -0.0219(7) 0.0017(6)
O1 0.0683(15) 0.058(2) 0.0494(19) 0.0018(15) -0.0321(14) -0.0178(15)
O2 0.081(2) 0.0442(15) 0.060(2) 0.0037(13) -0.0375(18) -0.0227(14)
O3 0.081(2) 0.087(3) 0.0542(18) 0.0129(17) -0.0424(18) -0.042(2)
O4 0.086(2) 0.0331(14) 0.0484(19) 0.0036(13) -0.0303(18) -0.0165(14)
O5 0.0737(17) 0.0378(16) 0.0558(19) 0.0076(13) -0.0376(15) -0.0106(12)
O6 0.0814(19) 0.0389(18) 0.0479(16) 0.0070(13) -0.0210(13) -0.0165(14)
O7 0.068(2) 0.0410(18) 0.058(2) 0.0030(14) -0.0249(17) -0.0009(15)
O8 0.0539(17) 0.058(2) 0.080(3) 0.0204(17) -0.0283(16) -0.0046(14)
O9 0.109(3) 0.049(2) 0.084(3) 0.0013(17) -0.019(2) 0.020(2)
C1 0.0565(18) 0.0374(17) 0.037(2) 0.0025(15) -0.0264(18) -0.0100(13)
C2 0.0545(18) 0.0329(18) 0.037(2) 0.0010(16) -0.0245(17) -0.0084(14)
C3 0.0474(18) 0.0350(17) 0.035(2) 0.0031(15) -0.0175(16) -0.0087(13)
C4 0.052(2) 0.0348(16) 0.046(2) 0.0033(16) -0.026(2) -0.0081(14)
C5 0.0523(19) 0.0348(16) 0.042(2) 0.0046(15) -0.0247(18) -0.0101(13)
C6 0.055(2) 0.0362(17) 0.042(2) 0.0040(16) -0.0273(19) -0.0112(14)
C7 0.0578(19) 0.0370(18) 0.053(2) 0.0136(16) -0.0320(19) -0.0148(14)
C8 0.063(2) 0.0434(19) 0.059(2) 0.0162(16) -0.0388(19) -0.0189(15)
C9 0.074(3) 0.051(2) 0.107(4) 0.022(2) -0.063(3) -0.020(2)
C10 0.068(3) 0.054(3) 0.138(5) 0.017(3) -0.064(3) -0.010(2)
C11 0.066(3) 0.046(3) 0.120(5) 0.009(3) -0.048(3) -0.0061(19)
C12 0.059(2) 0.041(2) 0.068(3) 0.0088(18) -0.033(2) -0.0112(16)
C13 0.097(3) 0.043(2) 0.093(4) 0.000(2) -0.047(3) -0.025(2)
C14 0.096(3) 0.057(4) 0.122(6) -0.017(4) -0.039(4) -0.009(3)
C15 0.099(4) 0.051(4) 0.127(5) 0.029(4) -0.039(4) -0.017(3)
C16 0.204(9) 0.065(5) 0.137(5) -0.026(4) -0.107(6) -0.011(5)
C17 0.083(5) 0.091(6) 0.053(3) 0.011(4) -0.044(3) -0.029(4)
C18 0.088(6) 0.095(7) 0.059(4) 0.006(5) -0.041(4) -0.029(5)
C19 0.090(6) 0.123(10) 0.066(6) 0.015(7) -0.054(5) -0.035(6)
C20 0.093(8) 0.089(6) 0.060(8) 0.020(4) -0.045(6) -0.029(4)
C21 0.083(6) 0.091(7) 0.050(4) 0.011(4) -0.037(4) -0.032(4)
C22 0.120(10) 0.109(9) 0.060(4) -0.002(6) -0.039(6) -0.022(7)
C23 0.084(6) 0.111(11) 0.066(8) 0.036(7) -0.039(6) -0.038(5)
C24 0.096(9) 0.094(7) 0.066(10) 0.025(6) -0.050(8) -0.040(6)
C25 0.049(2) 0.0351(19) 0.0451(19) 0.0025(15) -0.0221(17) -0.0084(15)
C26 0.054(2) 0.031(2) 0.0449(18) 0.0005(14) -0.0191(17) -0.0080(15)
C27 0.066(3) 0.035(2) 0.058(2) 0.0034(19) -0.027(2) -0.0153(19)
C28 0.059(3) 0.045(3) 0.062(2) 0.0022(19) -0.027(2) -0.017(2)
C29 0.062(3) 0.057(3) 0.059(3) 0.006(2) -0.035(2) -0.018(2)
C30 0.053(2) 0.047(2) 0.050(2) 0.0079(19) -0.028(2) -0.0133(18)
C31 0.077(3) 0.060(3) 0.070(3) 0.020(2) -0.047(2) -0.0153(19)
C32 0.111(11) 0.080(9) 0.079(6) 0.011(6) -0.067(7) -0.003(8)
C33 0.088(6) 0.071(4) 0.058(5) 0.013(3) -0.048(4) -0.019(3)
C34 0.078(4) 0.066(10) 0.085(7) 0.033(7) -0.040(5) -0.010(5)
C35 0.090(5) 0.070(5) 0.090(5) 0.004(4) -0.058(4) 0.000(4)
C36 0.078(8) 0.058(4) 0.082(11) 0.028(5) -0.036(7) -0.009(5)
C37 0.094(5) 0.086(7) 0.076(4) 0.037(4) -0.051(3) -0.023(4)
C38 0.091(3) 0.055(3) 0.049(2) -0.002(2) -0.0140(19) -0.0125(19)
C39 0.140(7) 0.090(6) 0.061(3) -0.017(3) -0.026(4) -0.025(4)
C40 0.082(4) 0.058(3) 0.073(4) -0.005(3) -0.001(3) -0.011(3)
C41 0.110(5) 0.071(4) 0.075(4) 0.004(3) -0.013(4) 0.011(3)
C42 0.060(2) 0.0348(17) 0.050(2) 0.0072(15) -0.0329(16) -0.0128(12)
C43 0.064(2) 0.037(2) 0.063(2) 0.0078(16) -0.0329(17) -0.0087(14)
C44 0.076(3) 0.041(2) 0.080(3) 0.016(2) -0.038(2) -0.0067(19)
C45 0.082(3) 0.041(2) 0.080(3) 0.020(2) -0.039(2) -0.0139(17)
C46 0.081(3) 0.041(2) 0.059(3) 0.0141(18) -0.035(2) -0.0184(17)
C47 0.069(2) 0.036(2) 0.049(2) 0.0060(16) -0.0293(17) -0.0159(16)
C48 0.054(2) 0.072(3) 0.100(4) 0.030(3) -0.031(2) -0.0083(19)
C49 0.071(4) 0.063(3) 0.110(5) 0.027(3) -0.047(4) -0.018(2)
C50 0.055(9) 0.104(11) 0.106(5) 0.034(5) -0.040(6) -0.024(7)
C51 0.051(6) 0.088(10) 0.109(6) 0.035(5) -0.036(5) -0.015(5)
C52 0.048(4) 0.085(7) 0.121(10) 0.039(6) -0.029(6) -0.003(5)
C53 0.065(6) 0.075(5) 0.110(6) 0.022(5) -0.014(4) -0.016(5)
C54 0.184(7) 0.069(4) 0.094(4) -0.015(3) -0.033(4) 0.019(4)
C55 0.189(8) 0.057(7) 0.133(10) -0.035(6) -0.031(8) 0.023(6)
C56 0.207(11) 0.064(4) 0.120(10) -0.017(4) -0.037(10) 0.009(6)
C57 0.191(9) 0.077(7) 0.112(9) -0.019(5) -0.059(8) 0.001(6)
C58 0.197(8) 0.084(8) 0.100(9) -0.022(7) -0.058(6) -0.005(6)
C59 0.204(10) 0.081(8) 0.095(6) -0.024(5) -0.050(7) 0.006(8)
C60 0.198(11) 0.085(9) 0.088(4) -0.010(6) -0.030(7) 0.024(9)

loop_
_atom_type_symbol
_atom_type_description
_atom_type_scat_dispersion_real
_atom_type_scat_dispersion_imag
_atom_type_scat_source
C C 0.0181 0.0091 'International Tables Vol C Tables 4.2.6.8 and 6.1.1.4'
H H 0.0000 0.0000 'International Tables Vol C Tables 4.2.6.8 and 6.1.1.4'
Ce Ce -1.8482 9.6596 'International Tables Vol C Tables 4.2.6.8 and 6.1.1.4'
Cl Cl 0.3639 0.7018 'International Tables Vol C Tables 4.2.6.8 and 6.1.1.4'
O O 0.0492 0.0322 'International Tables Vol C Tables 4.2.6.8 and 6.1.1.4'
Si Si 0.2541 0.3302 'International Tables Vol C Tables 4.2.6.8 and 6.1.1.4'

loop_
_exptl_crystal_face_index_h
_exptl_crystal_face_index_k
_exptl_crystal_face_index_l
_exptl_crystal_face_perp_dist
-1 -1 0 0.0700
1 0 2 0.0537
0 -1 2 0.0696
-1 -2 2 0.0712
2 1 2 0.0566
0 1 -2 0.1002
-2 -1 -2 0.0603
2 -1 2 0.0411
-1 -2 0 0.0565
1 2 0 0.0852
-2 1 -2 0.0719
1 -1 0 0.0809
9 1 3 0.0515
-2 -1 -1 0.0624
-1 1 0 0.1057
6 -3 -4 0.1027
0 1 1 0.0984
1 2 2 0.0833
-6 3 -10 0.0566
2 3 11 0.0748
6 5 8 0.0594
4 -1 11 0.0513
1 0 1 0.0383

loop_
_geom_angle_atom_site_label_1
_geom_angle_atom_site_label_2
_geom_angle_atom_site_label_3
_geom_angle
_geom_angle_site_symmetry_1
_geom_angle_site_symmetry_3
_geom_angle_publ_flag
O1 Ce1 Cl1 90.21(11) . . ?
O1 Ce1 O4 122.92(16) . . ?
O4 Ce1 Cl1 88.63(11) . . ?
O7 Ce1 Cl1 92.22(12) . . ?
O7 Ce1 O1 117.33(16) . . ?
O7 Ce1 O4 119.74(15) . . ?
O1 Si1 C8 108.3(2) . . ?
O2 Si1 O1 113.0(2) . . ?
O2 Si1 C8 105.7(2) . . ?
O3 Si1 O1 113.5(2) . . ?
O3 Si1 O2 107.5(2) . . ?
O3 Si1 C8 108.6(3) . . ?
O4 Si2 C26 108.0(2) . . ?
O5 Si2 O4 112.4(2) . . ?
O5 Si2 C26 104.9(2) . . ?
O6 Si2 O4 112.9(2) . . ?
O6 Si2 O5 108.1(2) . . ?
O6 Si2 C26 110.2(2) . . ?
O7 Si05 O9 112.6(3) . . ?
O7 Si05 C43 109.0(2) . . ?
O8 Si05 O7 113.3(2) . . ?
O8 Si05 O9 108.3(3) . . ?
O8 Si05 C43 103.4(2) . . ?
O9 Si05 C43 109.8(3) . . ?
Si1 O1 Ce1 155.8(2) . . ?
C13 O2 Si1 134.2(4) . . ?
C17 O3 Si1 133.2(5) . . ?
C21 O3 Si1 131.9(6) . . ?
Si2 O4 Ce1 156.8(2) . . ?
C31 O5 Si2 134.1(4) . . ?
C38 O6 Si2 134.7(4) . . ?
Si05 O7 Ce1 157.1(3) . . ?
C48 O8 Si05 133.6(5) . . ?
C54 O9 Si05 136.9(6) . . ?
C2 C1 C6 118.1(4) . . ?
C2 C1 C7 121.4(4) . . ?
C6 C1 C7 120.4(4) . . ?
C1 C2 H2 119.3 . . ?
C1 C2 C3 121.4(4) . . ?
C3 C2 H2 119.3 . . ?
C2 C3 C4 119.2(4) . . ?
C2 C3 C25 121.0(4) . . ?
C4 C3 C25 119.7(4) . . ?
C3 C4 H4 119.7 . . ?
C3 C4 C5 120.5(4) . . ?
C5 C4 H4 119.7 . . ?
C4 C5 C42 120.7(4) . . ?
C6 C5 C4 118.6(4) . . ?
C6 C5 C42 120.6(4) . . ?
C1 C6 H6 118.9 . . ?
C5 C6 C1 122.2(4) . . ?
C5 C6 H6 118.9 . . ?
C8 C7 C1 122.4(5) . . ?
C12 C7 C1 117.5(4) . . ?
C12 C7 C8 120.0(5) . . ?
C7 C8 Si1 125.2(4) . . ?
C9 C8 Si1 117.7(4) . . ?
C9 C8 C7 116.9(6) . . ?
C8 C9 H9 118.6 . . ?
C10 C9 C8 122.8(6) . . ?
C10 C9 H9 118.6 . . ?
C9 C10 H10 120.0 . . ?
C9 C10 C11 120.0(6) . . ?
C11 C10 H10 120.0 . . ?
C10 C11 H11 120.6 . . ?
C12 C11 C10 118.8(7) . . ?
C12 C11 H11 120.6 . . ?
C7 C12 H12 119.3 . . ?
C11 C12 C7 121.4(5) . . ?
C11 C12 H12 119.3 . . ?
O2 C13 C14 109.6(5) . . ?
O2 C13 C15 104.0(6) . . ?
O2 C13 C16 110.5(7) . . ?
C14 C13 C15 107.4(7) . . ?
C16 C13 C14 111.1(8) . . ?
C16 C13 C15 113.8(8) . . ?
C13 C14 H14A 109.5 . . ?
C13 C14 H14B 109.5 . . ?
C13 C14 H14C 109.5 . . ?
H14A C14 H14B 109.5 . . ?
H14A C14 H14C 109.5 . . ?
H14B C14 H14C 109.5 . . ?
C13 C15 H15A 109.5 . . ?
C13 C15 H15B 109.5 . . ?
C13 C15 H15C 109.5 . . ?
H15A C15 H15B 109.5 . . ?
H15A C15 H15C 109.5 . . ?
H15B C15 H15C 109.5 . . ?
C13 C16 H16A 109.5 . . ?
C13 C16 H16B 109.5 . . ?
C13 C16 H16C 109.5 . . ?
H16A C16 H16B 109.5 . . ?
H16A C16 H16C 109.5 . . ?
H16B C16 H16C 109.5 . . ?
O3 C17 C18 114.4(9) . . ?
O3 C17 C19 102.3(8) . . ?
O3 C17 C20 105.7(11) . . ?
C18 C17 C19 112.6(10) . . ?
C18 C17 C20 111.7(12) . . ?
C20 C17 C19 109.6(12) . . ?
C17 C18 H18A 109.5 . . ?
C17 C18 H18B 109.5 . . ?
C17 C18 H18C 109.5 . . ?
H18A C18 H18B 109.5 . . ?
H18A C18 H18C 109.5 . . ?
H18B C18 H18C 109.5 . . ?
C17 C19 H19A 109.5 . . ?
C17 C19 H19B 109.5 . . ?
C17 C19 H19C 109.5 . . ?
H19A C19 H19B 109.5 . . ?
H19A C19 H19C 109.5 . . ?
H19B C19 H19C 109.5 . . ?
C17 C20 H20A 109.5 . . ?
C17 C20 H20B 109.5 . . ?
C17 C20 H20C 109.5 . . ?
H20A C20 H20B 109.5 . . ?
H20A C20 H20C 109.5 . . ?
H20B C20 H20C 109.5 . . ?
O3 C21 C22 99.7(11) . . ?
O3 C21 C23 113.8(11) . . ?
O3 C21 C24 113.1(13) . . ?
C22 C21 C23 109.5(15) . . ?
C22 C21 C24 109.5(17) . . ?
C24 C21 C23 110.6(13) . . ?
C21 C22 H22A 109.5 . . ?
C21 C22 H22B 109.5 . . ?
C21 C22 H22C 109.5 . . ?
H22A C22 H22B 109.5 . . ?
H22A C22 H22C 109.5 . . ?
H22B C22 H22C 109.5 . . ?
C21 C23 H23A 109.5 . . ?
C21 C23 H23B 109.5 . . ?
C21 C23 H23C 109.5 . . ?
H23A C23 H23B 109.5 . . ?
H23A C23 H23C 109.5 . . ?
H23B C23 H23C 109.5 . . ?
C21 C24 H24A 109.5 . . ?
C21 C24 H24B 109.5 . . ?
C21 C24 H24C 109.5 . . ?
H24A C24 H24B 109.5 . . ?
H24A C24 H24C 109.5 . . ?
H24B C24 H24C 109.5 . . ?
C26 C25 C3 122.0(4) . . ?
C30 C25 C3 117.4(4) . . ?
C30 C25 C26 120.5(4) . . ?
C25 C26 Si2 125.3(3) . . ?
C25 C26 C27 116.8(4) . . ?
C27 C26 Si2 117.8(4) . . ?
C26 C27 H27 119.1 . . ?
C28 C27 C26 121.8(5) . . ?
C28 C27 H27 119.1 . . ?
C27 C28 H28 119.9 . . ?
C29 C28 C27 120.2(5) . . ?
C29 C28 H28 119.9 . . ?
C28 C29 H29 120.2 . . ?
C28 C29 C30 119.6(5) . . ?
C30 C29 H29 120.2 . . ?
C25 C30 H30 119.4 . . ?
C29 C30 C25 121.1(5) . . ?
C29 C30 H30 119.4 . . ?
O5 C31 C32 119.6(10) . . ?
O5 C31 C33 104.1(5) . . ?
O5 C31 C34 107.0(10) . . ?
O5 C31 C35 107.7(6) . . ?
O5 C31 C36 103.9(8) . . ?
O5 C31 C37 111.3(6) . . ?
C32 C31 C34 114.9(16) . . ?
C32 C31 C36 110.9(15) . . ?
C34 C31 C36 97.8(14) . . ?
C35 C31 C33 111.9(8) . . ?
C35 C31 C37 116.5(9) . . ?
C37 C31 C33 104.8(7) . . ?
C31 C32 H32A 109.5 . . ?
C31 C32 H32B 109.5 . . ?
C31 C32 H32C 109.5 . . ?
H32A C32 H32B 109.5 . . ?
H32A C32 H32C 109.5 . . ?
H32B C32 H32C 109.5 . . ?
C31 C33 H33A 109.5 . . ?
C31 C33 H33B 109.5 . . ?
C31 C33 H33C 109.5 . . ?
H33A C33 H33B 109.5 . . ?
H33A C33 H33C 109.5 . . ?
H33B C33 H33C 109.5 . . ?
C31 C34 H34A 109.5 . . ?
C31 C34 H34B 109.5 . . ?
C31 C34 H34C 109.5 . . ?
H34A C34 H34B 109.5 . . ?
H34A C34 H34C 109.5 . . ?
H34B C34 H34C 109.5 . . ?
C31 C35 H35A 109.5 . . ?
C31 C35 H35B 109.5 . . ?
C31 C35 H35C 109.5 . . ?
H35A C35 H35B 109.5 . . ?
H35A C35 H35C 109.5 . . ?
H35B C35 H35C 109.5 . . ?
C31 C36 H36A 109.5 . . ?
C31 C36 H36B 109.5 . . ?
C31 C36 H36C 109.5 . . ?
H36A C36 H36B 109.5 . . ?
H36A C36 H36C 109.5 . . ?
H36B C36 H36C 109.5 . . ?
C31 C37 H37A 109.5 . . ?
C31 C37 H37B 109.5 . . ?
C31 C37 H37C 109.5 . . ?
H37A C37 H37B 109.5 . . ?
H37A C37 H37C 109.5 . . ?
H37B C37 H37C 109.5 . . ?
O6 C38 C39 108.1(7) . . ?
O6 C38 C40 104.4(5) . . ?
O6 C38 C41 111.5(5) . . ?
C39 C38 C40 110.8(6) . . ?
C41 C38 C39 110.7(7) . . ?
C41 C38 C40 111.2(7) . . ?
C38 C39 H39A 109.5 . . ?
C38 C39 H39B 109.5 . . ?
C38 C39 H39C 109.5 . . ?
H39A C39 H39B 109.5 . . ?
H39A C39 H39C 109.5 . . ?
H39B C39 H39C 109.5 . . ?
C38 C40 H40A 109.5 . . ?
C38 C40 H40B 109.5 . . ?
C38 C40 H40C 109.5 . . ?
H40A C40 H40B 109.5 . . ?
H40A C40 H40C 109.5 . . ?
H40B C40 H40C 109.5 . . ?
C38 C41 H41A 109.5 . . ?
C38 C41 H41B 109.5 . . ?
C38 C41 H41C 109.5 . . ?
H41A C41 H41B 109.5 . . ?
H41A C41 H41C 109.5 . . ?
H41B C41 H41C 109.5 . . ?
C43 C42 C5 123.0(5) . . ?
C47 C42 C5 117.3(5) . . ?
C47 C42 C43 119.7(5) . . ?
C42 C43 Si05 124.4(4) . . ?
C44 C43 Si05 118.6(5) . . ?
C44 C43 C42 117.0(6) . . ?
C43 C44 H44 118.6 . . ?
C45 C44 C43 122.9(6) . . ?
C45 C44 H44 118.6 . . ?
C44 C45 H45 120.3 . . ?
C44 C45 C46 119.3(5) . . ?
C46 C45 H45 120.3 . . ?
C45 C46 H46 120.2 . . ?
C47 C46 C45 119.6(6) . . ?
C47 C46 H46 120.2 . . ?
C42 C47 H47 119.3 . . ?
C46 C47 C42 121.5(6) . . ?
C46 C47 H47 119.3 . . ?
O8 C48 C49 109.5(5) . . ?
O8 C48 C50 100.6(9) . . ?
O8 C48 C51 106.9(7) . . ?
O8 C48 C52 115.7(9) . . ?
O8 C48 C53 106.0(7) . . ?
C49 C48 C50 98.3(12) . . ?
C49 C48 C52 123.2(11) . . ?
C49 C48 C53 102.3(9) . . ?
C51 C48 C49 121.4(9) . . ?
C51 C48 C53 109.7(10) . . ?
C52 C48 C50 105.0(12) . . ?
C48 C49 H49A 109.5 . . ?
C48 C49 H49B 109.5 . . ?
C48 C49 H49C 109.5 . . ?
H49A C49 H49B 109.5 . . ?
H49A C49 H49C 109.5 . . ?
H49B C49 H49C 109.5 . . ?
C48 C50 H50A 109.5 . . ?
C48 C50 H50B 109.5 . . ?
C48 C50 H50C 109.5 . . ?
H50A C50 H50B 109.5 . . ?
H50A C50 H50C 109.5 . . ?
H50B C50 H50C 109.5 . . ?
C48 C51 H51A 109.5 . . ?
C48 C51 H51B 109.5 . . ?
C48 C51 H51C 109.5 . . ?
H51A C51 H51B 109.5 . . ?
H51A C51 H51C 109.5 . . ?
H51B C51 H51C 109.5 . . ?
C48 C52 H52A 109.5 . . ?
C48 C52 H52B 109.5 . . ?
C48 C52 H52C 109.5 . . ?
H52A C52 H52B 109.5 . . ?
H52A C52 H52C 109.5 . . ?
H52B C52 H52C 109.5 . . ?
C48 C53 H53A 109.5 . . ?
C48 C53 H53B 109.5 . . ?
C48 C53 H53C 109.5 . . ?
H53A C53 H53B 109.5 . . ?
H53A C53 H53C 109.5 . . ?
H53B C53 H53C 109.5 . . ?
O9 C54 C55 101.3(11) . . ?
O9 C54 C56 113.1(14) . . ?
O9 C54 C57 105.4(10) . . ?
O9 C54 C58 105.0(11) . . ?
O9 C54 C59 117.9(10) . . ?
O9 C54 C60 103.2(12) . . ?
C55 C54 C57 98.0(14) . . ?
C56 C54 C58 97.3(19) . . ?
C56 C54 C60 125.9(15) . . ?
C58 C54 C60 110.8(17) . . ?
C59 C54 C55 131.0(14) . . ?
C59 C54 C57 98.6(16) . . ?
C54 C55 H55A 109.5 . . ?
C54 C55 H55B 109.5 . . ?
C54 C55 H55C 109.5 . . ?
H55A C55 H55B 109.5 . . ?
H55A C55 H55C 109.5 . . ?
H55B C55 H55C 109.5 . . ?
C54 C56 H56A 109.5 . . ?
C54 C56 H56B 109.5 . . ?
C54 C56 H56C 109.5 . . ?
H56A C56 H56B 109.5 . . ?
H56A C56 H56C 109.5 . . ?
H56B C56 H56C 109.5 . . ?
C54 C57 H57A 109.5 . . ?
C54 C57 H57B 109.5 . . ?
C54 C57 H57C 109.5 . . ?
H57A C57 H57B 109.5 . . ?
H57A C57 H57C 109.5 . . ?
H57B C57 H57C 109.5 . . ?
C54 C58 H58A 109.5 . . ?
C54 C58 H58B 109.5 . . ?
C54 C58 H58C 109.5 . . ?
H58A C58 H58B 109.5 . . ?
H58A C58 H58C 109.5 . . ?
H58B C58 H58C 109.5 . . ?
C54 C59 H59A 109.5 . . ?
C54 C59 H59B 109.5 . . ?
C54 C59 H59C 109.5 . . ?
H59A C59 H59B 109.5 . . ?
H59A C59 H59C 109.5 . . ?
H59B C59 H59C 109.5 . . ?
C54 C60 H60A 109.5 . . ?
C54 C60 H60B 109.5 . . ?
C54 C60 H60C 109.5 . . ?
H60A C60 H60B 109.5 . . ?
H60A C60 H60C 109.5 . . ?
H60B C60 H60C 109.5 . . ?

loop_
_geom_bond_atom_site_label_1
_geom_bond_atom_site_label_2
_geom_bond_distance
_geom_bond_site_symmetry_2
_geom_bond_publ_flag
Ce1 Cl1 2.5709(15) . ?
Ce1 O1 2.103(4) . ?
Ce1 O4 2.105(3) . ?
Ce1 O7 2.097(4) . ?
Si1 O1 1.621(4) . ?
Si1 O2 1.620(4) . ?
Si1 O3 1.620(4) . ?
Si1 C8 1.870(6) . ?
Si2 O4 1.621(4) . ?
Si2 O5 1.619(4) . ?
Si2 O6 1.613(4) . ?
Si2 C26 1.870(5) . ?
Si05 O7 1.619(4) . ?
Si05 O8 1.615(5) . ?
Si05 O9 1.625(5) . ?
Si05 C43 1.880(6) . ?
O2 C13 1.463(8) . ?
O3 C17 1.456(11) . ?
O3 C21 1.485(13) . ?
O5 C31 1.442(6) . ?
O6 C38 1.456(8) . ?
O8 C48 1.447(8) . ?
O9 C54 1.440(13) . ?
C1 C2 1.397(6) . ?
C1 C6 1.412(6) . ?
C1 C7 1.477(7) . ?
C2 H2 0.9500 . ?
C2 C3 1.400(6) . ?
C3 C4 1.400(6) . ?
C3 C25 1.499(6) . ?
C4 H4 0.9500 . ?
C4 C5 1.421(6) . ?
C5 C6 1.380(7) . ?
C5 C42 1.486(6) . ?
C6 H6 0.9500 . ?
C7 C8 1.414(7) . ?
C7 C12 1.396(8) . ?
C8 C9 1.398(8) . ?
C9 H9 0.9500 . ?
C9 C10 1.363(11) . ?
C10 H10 0.9500 . ?
C10 C11 1.401(10) . ?
C11 H11 0.9500 . ?
C11 C12 1.376(8) . ?
C12 H12 0.9500 . ?
C13 C14 1.514(11) . ?
C13 C15 1.532(12) . ?
C13 C16 1.478(11) . ?
C14 H14A 0.9800 . ?
C14 H14B 0.9800 . ?
C14 H14C 0.9800 . ?
C15 H15A 0.9800 . ?
C15 H15B 0.9800 . ?
C15 H15C 0.9800 . ?
C16 H16A 0.9800 . ?
C16 H16B 0.9800 . ?
C16 H16C 0.9800 . ?
C17 C18 1.509(13) . ?
C17 C19 1.513(11) . ?
C17 C20 1.511(13) . ?
C18 H18A 0.9800 . ?
C18 H18B 0.9800 . ?
C18 H18C 0.9800 . ?
C19 H19A 0.9800 . ?
C19 H19B 0.9800 . ?
C19 H19C 0.9800 . ?
C20 H20A 0.9800 . ?
C20 H20B 0.9800 . ?
C20 H20C 0.9800 . ?
C21 C22 1.502(14) . ?
C21 C23 1.514(14) . ?
C21 C24 1.510(14) . ?
C22 H22A 0.9800 . ?
C22 H22B 0.9800 . ?
C22 H22C 0.9800 . ?
C23 H23A 0.9800 . ?
C23 H23B 0.9800 . ?
C23 H23C 0.9800 . ?
C24 H24A 0.9800 . ?
C24 H24B 0.9800 . ?
C24 H24C 0.9800 . ?
C25 C26 1.405(7) . ?
C25 C30 1.396(7) . ?
C26 C27 1.412(7) . ?
C27 H27 0.9500 . ?
C27 C28 1.389(8) . ?
C28 H28 0.9500 . ?
C28 C29 1.370(8) . ?
C29 H29 0.9500 . ?
C29 C30 1.380(7) . ?
C30 H30 0.9500 . ?
C31 C32 1.466(14) . ?
C31 C33 1.567(9) . ?
C31 C34 1.541(14) . ?
C31 C35 1.455(11) . ?
C31 C36 1.552(13) . ?
C31 C37 1.523(10) . ?
C32 H32A 0.9800 . ?
C32 H32B 0.9800 . ?
C32 H32C 0.9800 . ?
C33 H33A 0.9800 . ?
C33 H33B 0.9800 . ?
C33 H33C 0.9800 . ?
C34 H34A 0.9800 . ?
C34 H34B 0.9800 . ?
C34 H34C 0.9800 . ?
C35 H35A 0.9800 . ?
C35 H35B 0.9800 . ?
C35 H35C 0.9800 . ?
C36 H36A 0.9800 . ?
C36 H36B 0.9800 . ?
C36 H36C 0.9800 . ?
C37 H37A 0.9800 . ?
C37 H37B 0.9800 . ?
C37 H37C 0.9800 . ?
C38 C39 1.505(10) . ?
C38 C40 1.523(9) . ?
C38 C41 1.492(11) . ?
C39 H39A 0.9800 . ?
C39 H39B 0.9800 . ?
C39 H39C 0.9800 . ?
C40 H40A 0.9800 . ?
C40 H40B 0.9800 . ?
C40 H40C 0.9800 . ?
C41 H41A 0.9800 . ?
C41 H41B 0.9800 . ?
C41 H41C 0.9800 . ?
C42 C43 1.405(8) . ?
C42 C47 1.396(7) . ?
C43 C44 1.403(7) . ?
C44 H44 0.9500 . ?
C44 C45 1.371(9) . ?
C45 H45 0.9500 . ?
C45 C46 1.384(10) . ?
C46 H46 0.9500 . ?
C46 C47 1.375(7) . ?
C47 H47 0.9500 . ?
C48 C49 1.489(8) . ?
C48 C50 1.567(13) . ?
C48 C51 1.447(11) . ?
C48 C52 1.489(12) . ?
C48 C53 1.554(12) . ?
C49 H49A 0.9800 . ?
C49 H49B 0.9800 . ?
C49 H49C 0.9800 . ?
C50 H50A 0.9800 . ?
C50 H50B 0.9800 . ?
C50 H50C 0.9800 . ?
C51 H51A 0.9800 . ?
C51 H51B 0.9800 . ?
C51 H51C 0.9800 . ?
C52 H52A 0.9800 . ?
C52 H52B 0.9800 . ?
C52 H52C 0.9800 . ?
C53 H53A 0.9800 . ?
C53 H53B 0.9800 . ?
C53 H53C 0.9800 . ?
C54 C55 1.521(14) . ?
C54 C56 1.496(14) . ?
C54 C57 1.553(15) . ?
C54 C58 1.529(16) . ?
C54 C59 1.490(15) . ?
C54 C60 1.544(15) . ?
C55 H55A 0.9800 . ?
C55 H55B 0.9800 . ?
C55 H55C 0.9800 . ?
C56 H56A 0.9800 . ?
C56 H56B 0.9800 . ?
C56 H56C 0.9800 . ?
C57 H57A 0.9800 . ?
C57 H57B 0.9800 . ?
C57 H57C 0.9800 . ?
C58 H58A 0.9800 . ?
C58 H58B 0.9800 . ?
C58 H58C 0.9800 . ?
C59 H59A 0.9800 . ?
C59 H59B 0.9800 . ?
C59 H59C 0.9800 . ?
C60 H60A 0.9800 . ?
C60 H60B 0.9800 . ?
C60 H60C 0.9800 . ?

loop_
_geom_torsion_atom_site_label_1
_geom_torsion_atom_site_label_2
_geom_torsion_atom_site_label_3
_geom_torsion_atom_site_label_4
_geom_torsion
_geom_torsion_site_symmetry_1
_geom_torsion_site_symmetry_2
_geom_torsion_site_symmetry_3
_geom_torsion_site_symmetry_4
_geom_torsion_publ_flag
Si1 O2 C13 C14 -74.3(8) . . . . ?
Si1 O2 C13 C15 171.1(5) . . . . ?
Si1 O2 C13 C16 48.5(10) . . . . ?
Si1 O3 C17 C18 -63.7(13) . . . . ?
Si1 O3 C17 C19 174.2(8) . . . . ?
Si1 O3 C17 C20 59.5(14) . . . . ?
Si1 O3 C21 C22 -114.1(13) . . . . ?
Si1 O3 C21 C23 129.4(13) . . . . ?
Si1 O3 C21 C24 2(2) . . . . ?
Si1 C8 C9 C10 175.8(6) . . . . ?
Si2 O5 C31 C32 -23.0(15) . . . . ?
Si2 O5 C31 C33 -64.9(7) . . . . ?
Si2 O5 C31 C34 -155.9(12) . . . . ?
Si2 O5 C31 C35 176.2(7) . . . . ?
Si2 O5 C31 C36 101.3(11) . . . . ?
Si2 O5 C31 C37 47.4(8) . . . . ?
Si2 O6 C38 C39 -83.5(7) . . . . ?
Si2 O6 C38 C40 158.5(5) . . . . ?
Si2 O6 C38 C41 38.4(9) . . . . ?
Si2 C26 C27 C28 176.6(5) . . . . ?
Si05 O8 C48 C49 -72.8(8) . . . . ?
Si05 O8 C48 C50 -175.6(12) . . . . ?
Si05 O8 C48 C51 154.0(9) . . . . ?
Si05 O8 C48 C52 71.9(14) . . . . ?
Si05 O8 C48 C53 37.0(10) . . . . ?
Si05 O9 C54 C55 -171.0(12) . . . . ?
Si05 O9 C54 C56 140.5(17) . . . . ?
Si05 O9 C54 C57 87.3(13) . . . . ?
Si05 O9 C54 C58 35.6(15) . . . . ?
Si05 O9 C54 C59 -21.5(19) . . . . ?
Si05 O9 C54 C60 -80.5(15) . . . . ?
Si05 C43 C44 C45 176.9(5) . . . . ?
O1 Si1 O2 C13 62.0(6) . . . . ?
O1 Si1 O3 C17 16.0(10) . . . . ?
O1 Si1 O3 C21 52.1(10) . . . . ?
O1 Si1 C8 C7 30.9(5) . . . . ?
O1 Si1 C8 C9 -144.6(4) . . . . ?
O2 Si1 O1 Ce1 79.0(6) . . . . ?
O2 Si1 O3 C17 141.7(9) . . . . ?
O2 Si1 O3 C21 177.8(10) . . . . ?
O2 Si1 C8 C7 -90.4(5) . . . . ?
O2 Si1 C8 C9 94.1(5) . . . . ?
O3 Si1 O1 Ce1 -158.3(6) . . . . ?
O3 Si1 O2 C13 -64.0(6) . . . . ?
O3 Si1 C8 C7 154.5(4) . . . . ?
O3 Si1 C8 C9 -21.0(5) . . . . ?
O4 Si2 O5 C31 67.4(5) . . . . ?
O4 Si2 O6 C38 32.6(6) . . . . ?
O4 Si2 C26 C25 30.2(5) . . . . ?
O4 Si2 C26 C27 -144.8(4) . . . . ?
O5 Si2 O4 Ce1 72.9(7) . . . . ?
O5 Si2 O6 C38 157.6(5) . . . . ?
O5 Si2 C26 C25 -89.9(5) . . . . ?
O5 Si2 C26 C27 95.1(4) . . . . ?
O6 Si2 O4 Ce1 -164.5(6) . . . . ?
O6 Si2 O5 C31 -57.9(5) . . . . ?
O6 Si2 C26 C25 153.9(4) . . . . ?
O6 Si2 C26 C27 -21.1(5) . . . . ?
O7 Si05 O8 C48 62.2(6) . . . . ?
O7 Si05 O9 C54 29.5(9) . . . . ?
O7 Si05 C43 C42 31.4(5) . . . . ?
O7 Si05 C43 C44 -145.8(4) . . . . ?
O8 Si05 O7 Ce1 78.3(7) . . . . ?
O8 Si05 O9 C54 155.6(8) . . . . ?
O8 Si05 C43 C42 -89.4(5) . . . . ?
O8 Si05 C43 C44 93.3(5) . . . . ?
O9 Si05 O7 Ce1 -158.4(6) . . . . ?
O9 Si05 O8 C48 -63.5(6) . . . . ?
O9 Si05 C43 C42 155.3(5) . . . . ?
O9 Si05 C43 C44 -22.0(6) . . . . ?
C1 C2 C3 C4 -0.4(7) . . . . ?
C1 C2 C3 C25 175.7(4) . . . . ?
C1 C7 C8 Si1 8.7(7) . . . . ?
C1 C7 C8 C9 -175.7(5) . . . . ?
C1 C7 C12 C11 175.3(6) . . . . ?
C2 C1 C6 C5 0.1(7) . . . . ?
C2 C1 C7 C8 -136.5(5) . . . . ?
C2 C1 C7 C12 45.9(7) . . . . ?
C2 C3 C4 C5 0.4(7) . . . . ?
C2 C3 C25 C26 47.4(7) . . . . ?
C2 C3 C25 C30 -129.3(5) . . . . ?
C3 C4 C5 C6 -0.2(7) . . . . ?
C3 C4 C5 C42 176.2(5) . . . . ?
C3 C25 C26 Si2 9.0(7) . . . . ?
C3 C25 C26 C27 -176.0(5) . . . . ?
C3 C25 C30 C29 174.6(5) . . . . ?
C4 C3 C25 C26 -136.5(5) . . . . ?
C4 C3 C25 C30 46.8(7) . . . . ?
C4 C5 C6 C1 -0.1(7) . . . . ?
C4 C5 C42 C43 50.5(7) . . . . ?
C4 C5 C42 C47 -128.7(5) . . . . ?
C5 C42 C43 Si05 5.4(7) . . . . ?
C5 C42 C43 C44 -177.3(5) . . . . ?
C5 C42 C47 C46 177.1(4) . . . . ?
C6 C1 C2 C3 0.2(7) . . . . ?
C6 C1 C7 C8 46.7(7) . . . . ?
C6 C1 C7 C12 -130.9(5) . . . . ?
C6 C5 C42 C43 -133.2(5) . . . . ?
C6 C5 C42 C47 47.5(6) . . . . ?
C7 C1 C2 C3 -176.7(4) . . . . ?
C7 C1 C6 C5 177.0(5) . . . . ?
C7 C8 C9 C10 -0.1(10) . . . . ?
C8 Si1 O1 Ce1 -37.7(7) . . . . ?
C8 Si1 O2 C13 -179.8(5) . . . . ?
C8 Si1 O3 C17 -104.4(9) . . . . ?
C8 Si1 O3 C21 -68.4(10) . . . . ?
C8 C7 C12 C11 -2.3(9) . . . . ?
C8 C9 C10 C11 -1.0(12) . . . . ?
C9 C10 C11 C12 0.5(12) . . . . ?
C10 C11 C12 C7 1.2(11) . . . . ?
C12 C7 C8 Si1 -173.8(4) . . . . ?
C12 C7 C8 C9 1.8(8) . . . . ?
C25 C3 C4 C5 -175.8(4) . . . . ?
C25 C26 C27 C28 1.1(8) . . . . ?
C26 Si2 O4 Ce1 -42.4(7) . . . . ?
C26 Si2 O5 C31 -175.5(4) . . . . ?
C26 Si2 O6 C38 -88.2(6) . . . . ?
C26 C25 C30 C29 -2.2(8) . . . . ?
C26 C27 C28 C29 -1.4(9) . . . . ?
C27 C28 C29 C30 -0.1(9) . . . . ?
C28 C29 C30 C25 1.9(9) . . . . ?
C30 C25 C26 Si2 -174.4(4) . . . . ?
C30 C25 C26 C27 0.7(8) . . . . ?
C42 C5 C6 C1 -176.5(5) . . . . ?
C42 C43 C44 C45 -0.5(9) . . . . ?
C43 Si05 O7 Ce1 -36.3(7) . . . . ?
C43 Si05 O8 C48 -179.9(5) . . . . ?
C43 Si05 O9 C54 -92.2(9) . . . . ?
C43 C42 C47 C46 -2.1(7) . . . . ?
C43 C44 C45 C46 -0.6(10) . . . . ?
C44 C45 C46 C47 0.5(9) . . . . ?
C45 C46 C47 C42 0.9(8) . . . . ?
C47 C42 C43 Si05 -175.4(4) . . . . ?
C47 C42 C43 C44 1.9(7) . . . . ?

loop_
_exptl_oxdiff_crystal_face_indexfrac_h
_exptl_oxdiff_crystal_face_indexfrac_k
_exptl_oxdiff_crystal_face_indexfrac_l
_exptl_oxdiff_crystal_face_x
_exptl_oxdiff_crystal_face_y
_exptl_oxdiff_crystal_face_z
-1.0007 -1.0024 -0.0013 0.0187 0.0538 -0.1528
0.9963 0.0006 1.9982 0.0304 0.1528 0.0971
-0.0044 -1.0018 1.9969 0.0490 0.2066 -0.0557
-1.0051 -2.0042 1.9956 0.0677 0.2604 -0.2084
1.9969 1.0031 1.9994 0.0117 0.0990 0.2498
0.0044 1.0018 -1.9969 -0.0490 -0.2066 0.0557
-1.9969 -1.0031 -1.9994 -0.0117 -0.0990 -0.2498
1.9926 -1.0014 1.9980 -0.1232 0.2270 0.1196
-1.0029 -2.0047 -0.0020 -0.0488 0.1178 -0.2179
1.0029 2.0047 0.0020 0.0488 -0.1178 0.2179
-1.9926 1.0014 -1.9980 0.1232 -0.2270 -0.1196
0.9963 -1.0020 -0.0002 -0.1536 0.0742 0.0225
8.5890 0.5309 2.8543 -0.5392 0.2574 0.8019
-1.9981 -1.0028 -1.0006 0.0465 -0.0277 -0.2451
-0.9963 1.0020 0.0002 0.1536 -0.0742 -0.0225
5.7587 -2.8940 -4.4668 -0.9521 -0.0753 0.2964
0.0011 1.0025 0.9995 0.1257 0.0073 0.0698
1.0006 2.0051 1.9996 0.1653 0.0248 0.2273
-5.5352 2.5538 -9.9038 0.0735 -0.9269 -0.3679
2.4873 2.6943 11.1475 0.6159 0.6492 0.4464
6.1460 5.1981 7.8931 0.2796 0.2940 0.9140
3.8254 -1.4419 11.1698 0.2228 0.9289 0.2960
0.9974 0.0004 0.9994 -0.0279 0.0815 0.0924

loop_
_smtbx_masks_void_nr
_smtbx_masks_void_average_x
_smtbx_masks_void_average_y
_smtbx_masks_void_average_z
_smtbx_masks_void_volume
_smtbx_masks_void_count_electrons
_smtbx_masks_void_content
1 -0.213 0.000 -0.959 655.2 120.2 '2.4 toluene'
